data_7017226
loop_
_publ_author_name
'Stevens, James R.'
'Plieger, Paul G.'

_publ_section_title
;
 Anion-driven conformation control and enhanced sulfate binding utilising
 aryl linked salicylaldoxime dicopper helicates.
;
_journal_issue 45
_journal_name_full 'Dalton transactions (Cambridge, England : 2003)'
_journal_page_first 12235
_journal_page_last 12241
_journal_paper_doi 10.1039/c1dt10808e
_journal_volume 40
_journal_year 2011
_chemical_formula_moiety 'C34 H46 N4 O4, 2(C7 H8)'
_chemical_formula_sum 'C48 H62 N4 O4'
_chemical_formula_weight 759.02
_chemical_name_systematic
;
?
;
_space_group_IT_number 14
_symmetry_cell_setting monoclinic
_symmetry_space_group_name_Hall '-P 2yn'
_symmetry_space_group_name_H-M 'P 1 21/n 1'
_atom_sites_solution_hydrogens geom
_atom_sites_solution_primary direct
_atom_sites_solution_secondary difmap
_audit_creation_method SHELXL-97
_cell_angle_alpha 90.00
_cell_angle_beta 92.114(7)
_cell_angle_gamma 90.00
_cell_formula_units_Z 2
_cell_length_a 10.8782(2)
_cell_length_b 8.8537(2)
_cell_length_c 22.8729(16)
_cell_measurement_reflns_used 19345
_cell_measurement_temperature 140(2)
_cell_measurement_theta_max 71.5
_cell_measurement_theta_min 6.7
_cell_volume 2201.44(17)
_computing_cell_refinement 'FS Process (Rigaku, 1998)'
_computing_data_collection 'Crystal Clear (Rigaku, 2009)'
_computing_data_reduction 'FS Process (Rigaku, 1998)'
_computing_structure_refinement 'SHELXL-97 (Sheldrick, 1997)'
_computing_structure_solution 'SHELXS-97 (Sheldrick, 1990)'
_diffrn_ambient_temperature 140(2)
_diffrn_detector_area_resol_mean 10
_diffrn_measured_fraction_theta_full 0.987
_diffrn_measured_fraction_theta_max 0.987
_diffrn_measurement_device_type 'Rigku Spider'
_diffrn_measurement_method 'profile data from \w-scans'
_diffrn_radiation_monochromator 'confocal optics'
_diffrn_radiation_source 'rotating anode'
_diffrn_radiation_type CuK\a
_diffrn_radiation_wavelength 1.54178
_diffrn_reflns_av_R_equivalents 0.0410
_diffrn_reflns_av_sigmaI/netI 0.0380
_diffrn_reflns_limit_h_max 12
_diffrn_reflns_limit_h_min -12
_diffrn_reflns_limit_k_max 10
_diffrn_reflns_limit_k_min -10
_diffrn_reflns_limit_l_max 27
_diffrn_reflns_limit_l_min -21
_diffrn_reflns_number 31069
_diffrn_reflns_theta_full 66.59
_diffrn_reflns_theta_max 66.59
_diffrn_reflns_theta_min 6.69
_exptl_absorpt_coefficient_mu 0.569
_exptl_absorpt_correction_T_max 1.000
_exptl_absorpt_correction_T_min 0.435
_exptl_absorpt_correction_type multi-scan
_exptl_absorpt_process_details empirical
_exptl_crystal_colour colourless
_exptl_crystal_density_diffrn 1.145
_exptl_crystal_density_method 'not measured'
_exptl_crystal_description platelet
_exptl_crystal_F_000 820
_exptl_crystal_size_max 0.20
_exptl_crystal_size_mid 0.20
_exptl_crystal_size_min 0.05
_refine_diff_density_max 0.263
_refine_diff_density_min -0.307
_refine_diff_density_rms 0.049
_refine_ls_extinction_coef 0.0014(5)
_refine_ls_extinction_expression Fc^*^=kFc[1+0.001xFc^2^\l^3^/sin(2\q)]^-1/4^
_refine_ls_extinction_method SHELXL
_refine_ls_goodness_of_fit_ref 1.144
_refine_ls_hydrogen_treatment mixed
_refine_ls_matrix_type full
_refine_ls_number_parameters 286
_refine_ls_number_reflns 3846
_refine_ls_number_restraints 21
_refine_ls_restrained_S_all 1.206
_refine_ls_R_factor_all 0.0910
_refine_ls_R_factor_gt 0.0611
_refine_ls_shift/su_max 0.000
_refine_ls_shift/su_mean 0.000
_refine_ls_structure_factor_coef Fsqd
_refine_ls_weighting_details 'calc w=1/[\s^2^(Fo^2^)+(0.1141P)^2^+0.2443P] where P=(Fo^2^+2Fc^2^)/3'
_refine_ls_weighting_scheme calc
_refine_ls_wR_factor_gt 0.1771
_refine_ls_wR_factor_ref 0.2127
_reflns_number_gt 2406
_reflns_number_total 3846
_reflns_threshold_expression >2sigma(I)
_cod_data_source_file c1dt10808e.txt
_cod_data_source_block jsl6
_cod_original_sg_symbol_H-M 'P 21/n'
_cod_database_code 7017226

loop_
_symmetry_equiv_pos_as_xyz
'x, y, z'
'-x+1/2, y+1/2, -z+1/2'
'-x, -y, -z'
'x-1/2, -y-1/2, z-1/2'

loop_
_atom_site_label
_atom_site_type_symbol
_atom_site_fract_x
_atom_site_fract_y
_atom_site_fract_z
_atom_site_U_iso_or_equiv
_atom_site_adp_type
_atom_site_occupancy
_atom_site_symmetry_multiplicity
_atom_site_calc_flag
_atom_site_refinement_flags
_atom_site_disorder_assembly
_atom_site_disorder_group
O11 O 0.66645(16) 0.4739(2) 0.16543(8) 0.0522(5) Uani 1 1 d . . .
C11 C 0.7772(2) 0.5444(3) 0.16970(11) 0.0442(6) Uani 1 1 d . . .
C21 C 0.8876(2) 0.4673(2) 0.15985(11) 0.0433(6) Uani 1 1 d . . .
C31 C 0.9993(2) 0.5449(3) 0.16491(11) 0.0483(7) Uani 1 1 d . . .
H31A H 1.0715 0.4934 0.1573 0.058 Uiso 1 1 calc R . .
C41 C 1.0067(2) 0.6955(3) 0.18086(12) 0.0502(7) Uani 1 1 d . A .
C51 C 0.8956(2) 0.7674(3) 0.19109(11) 0.0506(7) Uani 1 1 d . . .
H51A H 0.8980 0.8680 0.2028 0.061 Uiso 1 1 calc R . .
C61 C 0.7811(2) 0.6977(2) 0.18487(11) 0.0454(6) Uani 1 1 d . . .
C211 C 0.8919(3) 0.3077(3) 0.14554(12) 0.0509(7) Uani 1 1 d . . .
H21C H 0.9673 0.2643 0.1375 0.061 Uiso 1 1 calc R . .
N212 N 0.7954(2) 0.2246(2) 0.14359(10) 0.0509(6) Uani 1 1 d . . .
O213 O 0.82533(17) 0.07586(18) 0.13002(9) 0.0618(6) Uani 1 1 d . . .
H21A H 0.7626 0.0244 0.1285 0.093 Uiso 1 1 calc R . .
C411 C 1.1294(3) 0.7781(3) 0.18910(14) 0.0611(8) Uani 1 1 d D . .
C412 C 1.2409(4) 0.6751(6) 0.1670(3) 0.0864(18) Uani 0.67 1 d PD A 1
H41A H 1.2431 0.5816 0.1882 0.130 Uiso 0.67 1 calc PR A 1
H41B H 1.3173 0.7277 0.1736 0.130 Uiso 0.67 1 calc PR A 1
H41C H 1.2286 0.6547 0.1259 0.130 Uiso 0.67 1 calc PR A 1
C413 C 1.1575(6) 0.7963(7) 0.2535(3) 0.0778(18) Uani 0.67 1 d PD A 1
H41D H 1.1516 0.6999 0.2724 0.117 Uiso 0.67 1 calc PR A 1
H41E H 1.0996 0.8650 0.2697 0.117 Uiso 0.67 1 calc PR A 1
H41F H 1.2393 0.8355 0.2595 0.117 Uiso 0.67 1 calc PR A 1
C414 C 1.1336(5) 0.9195(6) 0.1551(3) 0.0853(18) Uani 0.67 1 d PD A 1
H41G H 1.1162 0.8981 0.1145 0.128 Uiso 0.67 1 calc PR A 1
H41H H 1.2140 0.9637 0.1597 0.128 Uiso 0.67 1 calc PR A 1
H41I H 1.0734 0.9889 0.1690 0.128 Uiso 0.67 1 calc PR A 1
C417 C 1.1859(11) 0.7796(16) 0.1304(5) 0.109(5) Uani 0.33 1 d PD A 2
H41J H 1.1272 0.8172 0.1016 0.164 Uiso 0.33 1 calc PR A 2
H41K H 1.2097 0.6789 0.1202 0.164 Uiso 0.33 1 calc PR A 2
H41L H 1.2571 0.8438 0.1318 0.164 Uiso 0.33 1 calc PR A 2
C416 C 1.0993(10) 0.9565(10) 0.2028(6) 0.096(4) Uani 0.33 1 d PD A 2
H41M H 1.0588 1.0014 0.1691 0.144 Uiso 0.33 1 calc PR A 2
H41N H 1.1748 1.0092 0.2118 0.144 Uiso 0.33 1 calc PR A 2
H41O H 1.0468 0.9629 0.2355 0.144 Uiso 0.33 1 calc PR A 2
C415 C 1.2054(14) 0.7202(17) 0.2387(7) 0.116(6) Uani 0.33 1 d PD A 2
H41P H 1.1627 0.7340 0.2743 0.174 Uiso 0.33 1 calc PR A 2
H41Q H 1.2820 0.7742 0.2411 0.174 Uiso 0.33 1 calc PR A 2
H41R H 1.2212 0.6146 0.2330 0.174 Uiso 0.33 1 calc PR A 2
C611 C 0.6669(2) 0.7870(3) 0.19725(12) 0.0513(7) Uani 1 1 d . . .
H61A H 0.6000 0.7171 0.2035 0.062 Uiso 1 1 calc R . .
H61B H 0.6813 0.8435 0.2332 0.062 Uiso 1 1 calc R . .
N612 N 0.62867(19) 0.8939(2) 0.14987(9) 0.0464(6) Uani 1 1 d . . .
C613 C 0.5339(3) 0.9946(3) 0.17190(13) 0.0580(7) Uani 1 1 d . . .
H61H H 0.5084 1.0645 0.1418 0.087 Uiso 1 1 calc R . .
H61I H 0.5667 1.0493 0.2052 0.087 Uiso 1 1 calc R . .
H61J H 0.4645 0.9359 0.1832 0.087 Uiso 1 1 calc R . .
C614 C 0.5831(3) 0.8091(3) 0.09777(11) 0.0520(7) Uani 1 1 d . . .
H61F H 0.5150 0.7456 0.1087 0.062 Uiso 1 1 calc R . .
H61G H 0.6481 0.7435 0.0848 0.062 Uiso 1 1 calc R . .
C615 C 0.5411(2) 0.9088(3) 0.04760(11) 0.0487(7) Uani 1 1 d . . .
C616 C 0.4186(3) 0.9079(3) 0.02727(12) 0.0552(7) Uani 1 1 d . . .
H616 H 0.3627 0.8455 0.0453 0.066 Uiso 1 1 calc R . .
C617 C 0.6216(3) 1.0026(3) 0.01908(12) 0.0545(7) Uani 1 1 d . . .
H617 H 0.7040 1.0053 0.0314 0.065 Uiso 1 1 calc R . .
H11A H 0.681(3) 0.380(4) 0.1604(14) 0.081(10) Uiso 1 1 d . . .
C12 C 0.1539(4) 0.3033(5) 0.02101(19) 0.0908(12) Uani 1 1 d . . .
C22 C 0.2322(5) 0.2611(5) 0.0670(2) 0.1078(15) Uani 1 1 d . . .
H22A H 0.2151 0.1785 0.0904 0.129 Uiso 1 1 calc R . .
C32 C 0.3428(6) 0.3512(6) 0.0772(2) 0.1237(17) Uani 1 1 d . . .
H32 H 0.4003 0.3268 0.1068 0.148 Uiso 1 1 calc R . .
C42 C 0.3591(5) 0.4750(6) 0.0411(3) 0.1220(18) Uani 1 1 d . . .
H42A H 0.4280 0.5365 0.0462 0.146 Uiso 1 1 calc R . .
C52 C 0.2732(8) 0.5051(7) -0.0019(3) 0.136(2) Uani 1 1 d . . .
H52A H 0.2847 0.5879 -0.0262 0.164 Uiso 1 1 calc R . .
C62 C 0.1773(6) 0.4237(6) -0.0103(2) 0.1211(18) Uani 1 1 d . . .
H62A H 0.1212 0.4510 -0.0401 0.145 Uiso 1 1 calc R . .
C121 C 0.0447(6) 0.2091(8) 0.0068(3) 0.179(3) Uani 1 1 d . . .
H12A H -0.0018 0.2535 -0.0253 0.268 Uiso 1 1 calc R . .
H12B H -0.0057 0.2030 0.0403 0.268 Uiso 1 1 calc R . .
H12C H 0.0706 0.1095 -0.0039 0.268 Uiso 1 1 calc R . .

loop_
_atom_site_aniso_label
_atom_site_aniso_U_11
_atom_site_aniso_U_22
_atom_site_aniso_U_33
_atom_site_aniso_U_23
_atom_site_aniso_U_13
_atom_site_aniso_U_12
O11 0.0545(11) 0.0406(10) 0.0614(13) -0.0012(8) 0.0023(9) -0.0036(8)
C11 0.0535(15) 0.0387(12) 0.0404(14) 0.0035(10) -0.0006(11) -0.0069(10)
C21 0.0532(15) 0.0349(11) 0.0417(15) 0.0053(10) -0.0011(11) -0.0008(10)
C31 0.0538(15) 0.0441(13) 0.0470(16) 0.0088(11) 0.0012(12) -0.0019(11)
C41 0.0590(17) 0.0437(13) 0.0476(16) 0.0096(11) -0.0028(12) -0.0095(11)
C51 0.0706(18) 0.0345(12) 0.0465(16) 0.0054(11) 0.0014(13) -0.0062(12)
C61 0.0613(16) 0.0365(12) 0.0386(14) 0.0041(10) 0.0023(12) -0.0001(11)
C211 0.0611(16) 0.0365(12) 0.0551(17) 0.0039(11) 0.0033(13) -0.0002(11)
N212 0.0678(14) 0.0331(10) 0.0518(14) -0.0007(9) 0.0004(11) -0.0013(9)
O213 0.0684(12) 0.0351(9) 0.0823(15) -0.0048(9) 0.0070(10) -0.0007(8)
C411 0.0600(18) 0.0532(15) 0.070(2) 0.0050(14) -0.0027(15) -0.0180(13)
C412 0.055(3) 0.066(3) 0.139(6) -0.007(3) 0.014(3) -0.009(2)
C413 0.072(4) 0.093(5) 0.068(4) 0.007(3) -0.020(3) -0.032(3)
C414 0.071(3) 0.069(3) 0.115(5) 0.039(3) -0.007(3) -0.023(3)
C417 0.085(8) 0.138(11) 0.106(10) -0.027(9) 0.028(7) -0.062(8)
C416 0.074(7) 0.064(6) 0.148(13) -0.006(7) -0.023(8) -0.034(5)
C415 0.082(11) 0.108(12) 0.155(18) 0.036(11) -0.044(11) -0.028(8)
C611 0.0674(17) 0.0414(13) 0.0454(15) 0.0002(11) 0.0055(12) 0.0013(12)
N612 0.0590(13) 0.0364(10) 0.0435(12) -0.0041(9) 0.0002(10) 0.0039(9)
C613 0.0648(18) 0.0500(14) 0.0594(18) -0.0089(13) 0.0067(14) 0.0088(13)
C614 0.0704(18) 0.0382(13) 0.0473(16) -0.0058(11) -0.0001(13) 0.0002(11)
C615 0.0607(16) 0.0394(12) 0.0461(15) -0.0039(11) 0.0021(13) 0.0029(11)
C616 0.0614(18) 0.0523(15) 0.0519(17) 0.0033(13) 0.0013(13) -0.0065(12)
C617 0.0543(16) 0.0550(15) 0.0541(17) 0.0022(13) -0.0022(13) -0.0001(12)
C12 0.118(3) 0.092(3) 0.063(3) -0.014(2) 0.013(2) 0.010(2)
C22 0.171(5) 0.065(2) 0.090(3) 0.011(2) 0.037(3) 0.024(3)
C32 0.162(5) 0.102(4) 0.106(4) -0.020(3) 0.000(3) 0.050(4)
C42 0.139(5) 0.093(3) 0.136(5) -0.057(4) 0.029(4) -0.016(3)
C52 0.200(7) 0.109(4) 0.104(5) -0.004(4) 0.056(5) -0.007(4)
C62 0.189(6) 0.112(4) 0.064(3) 0.012(3) 0.028(3) 0.027(4)
C121 0.151(5) 0.230(7) 0.156(6) -0.093(5) 0.026(4) -0.020(5)

loop_
_atom_type_symbol
_atom_type_description
_atom_type_scat_dispersion_real
_atom_type_scat_dispersion_imag
_atom_type_scat_source
C C 0.0181 0.0091 'International Tables Vol C Tables 4.2.6.8 and 6.1.1.4'
H H 0.0000 0.0000 'International Tables Vol C Tables 4.2.6.8 and 6.1.1.4'
N N 0.0311 0.0180 'International Tables Vol C Tables 4.2.6.8 and 6.1.1.4'
O O 0.0492 0.0322 'International Tables Vol C Tables 4.2.6.8 and 6.1.1.4'

loop_
_geom_angle_atom_site_label_1
_geom_angle_atom_site_label_2
_geom_angle_atom_site_label_3
_geom_angle
_geom_angle_site_symmetry_1
O11 C11 C61 118.8(2) .
O11 C11 C21 121.7(2) .
C61 C11 C21 119.5(2) .
C31 C21 C11 119.5(2) .
C31 C21 C211 117.5(2) .
C11 C21 C211 123.0(2) .
C41 C31 C21 122.5(2) .
C31 C41 C51 116.2(2) .
C31 C41 C411 122.4(2) .
C51 C41 C411 121.3(2) .
C61 C51 C41 124.0(2) .
C51 C61 C11 118.2(2) .
C51 C61 C611 119.2(2) .
C11 C61 C611 122.5(2) .
N212 C211 C21 122.2(2) .
C211 N212 O213 110.6(2) .
C415 C411 C414 132.4(7) .
C415 C411 C417 117.1(8) .
C414 C411 C417 59.9(6) .
C415 C411 C413 36.2(6) .
C414 C411 C413 114.7(4) .
C417 C411 C413 143.4(5) .
C415 C411 C41 113.1(6) .
C414 C411 C41 112.7(3) .
C417 C411 C41 106.2(4) .
C413 C411 C41 108.5(3) .
C415 C411 C412 68.7(7) .
C414 C411 C412 106.0(4) .
C417 C411 C412 52.1(6) .
C413 C411 C412 103.9(4) .
C41 C411 C412 110.7(3) .
C415 C411 C416 107.4(7) .
C414 C411 C416 45.3(5) .
C417 C411 C416 104.7(7) .
C413 C411 C416 75.3(5) .
C41 C411 C416 107.7(4) .
C412 C411 C416 139.4(5) .
N612 C611 C61 114.03(19) .
C613 N612 C614 111.5(2) .
C613 N612 C611 108.54(19) .
C614 N612 C611 109.92(18) .
N612 C614 C615 113.56(19) .
C617 C615 C616 117.3(2) .
C617 C615 C614 122.1(2) .
C616 C615 C614 120.6(2) .
C617 C616 C615 121.6(2) 3_675
C616 C617 C615 121.1(3) 3_675
C62 C12 C22 120.5(5) .
C62 C12 C121 120.5(6) .
C22 C12 C121 118.9(5) .
C12 C22 C32 117.2(4) .
C42 C32 C22 117.4(5) .
C52 C42 C32 119.1(6) .
C62 C52 C42 122.3(6) .
C52 C62 C12 123.4(6) .

loop_
_geom_bond_atom_site_label_1
_geom_bond_atom_site_label_2
_geom_bond_distance
_geom_bond_site_symmetry_2
O11 C11 1.358(3) .
C11 C61 1.401(3) .
C11 C21 1.406(3) .
C21 C31 1.398(3) .
C21 C211 1.451(3) .
C31 C41 1.384(3) .
C41 C51 1.394(4) .
C41 C411 1.527(4) .
C51 C61 1.393(3) .
C61 C611 1.508(3) .
C211 N212 1.281(3) .
N212 O213 1.395(2) .
C411 C415 1.471(11) .
C411 C414 1.476(5) .
C411 C417 1.497(9) .
C411 C413 1.502(6) .
C411 C412 1.614(5) .
C411 C416 1.645(9) .
C611 N612 1.487(3) .
N612 C613 1.466(3) .
N612 C614 1.478(3) .
C614 C615 1.506(3) .
C615 C617 1.387(4) .
C615 C616 1.395(4) .
C616 C617 1.382(4) 3_675
C617 C616 1.382(4) 3_675
C12 C62 1.315(6) .
C12 C22 1.380(6) .
C12 C121 1.478(7) .
C22 C32 1.455(7) .
C32 C42 1.388(7) .
C42 C52 1.358(8) .
C52 C62 1.276(7) .
